data_7235404
loop_
_publ_author_name
'Fowler, Drew A.'
'Pfeiffer, Constance R.'
'Teat, Simon J.'
'Beavers, Christine M.'
'Baker, Gary A.'
'Atwood, Jerry L.'

_publ_section_title
;
 Illuminating host--guest cocrystallization between pyrogallol[4]arenes
 and the ionic liquid 1-ethyl-3-methylimidazolium ethylsulfate
;
_journal_issue 27
_journal_name_full CrystEngComm
_journal_page_first 6010
_journal_paper_doi 10.1039/C4CE00359D
_journal_volume 16
_journal_year 2014
_chemical_formula_moiety 'C60 H56 O12, 3(C2 H5 O4 S), 3(C6 H11 N2), 3(H2 O)'
_chemical_formula_sum 'C84 H110 N6 O27 S3'
_chemical_formula_weight 1731.96
_chemical_name_common c2phemimetso4
_space_group_IT_number 14
_space_group_name_Hall '-P 2yn'
_space_group_name_H-M_alt 'P 1 21/n 1'
_symmetry_cell_setting monoclinic
_symmetry_space_group_name_H-M 'P 1 21/n 1'
_atom_sites_solution_hydrogens geom
_atom_sites_solution_primary direct
_atom_sites_solution_secondary difmap
_audit_creation_method SHELXL-97
_cell_angle_alpha 90.00
_cell_angle_beta 95.212(4)
_cell_angle_gamma 90.00
_cell_formula_units_Z 4
_cell_length_a 12.720(3)
_cell_length_b 39.701(10)
_cell_length_c 16.861(4)
_cell_measurement_reflns_used 9918
_cell_measurement_temperature 173(2)
_cell_measurement_theta_max 24.44
_cell_measurement_theta_min 2.18
_cell_volume 8480(4)
_computing_cell_refinement 'APEX2 (Bruker AXS, 2008)'
_computing_data_collection 'APEX2 (Bruker AXS, 2008)'
_computing_data_reduction 'APEX2 (Bruker AXS, 2008)'
_computing_molecular_graphics 'X-Seed (Atwood & Barbour, 2003; Barbour, 2001)'
_computing_publication_material 'X-Seed (Atwood & Barbour, 2003; Barbour, 2001)'
_computing_structure_refinement 'SHELXL-97 (Sheldrick, 1997)'
_computing_structure_solution 'SHELXS-97 (Sheldrick, 1997)'
_diffrn_ambient_temperature 173(2)
_diffrn_measured_fraction_theta_full 0.998
_diffrn_measured_fraction_theta_max 0.998
_diffrn_measurement_device_type 'Bruker APEXII CCD area detector'
_diffrn_measurement_method 'omega scans'
_diffrn_radiation_monochromator graphite
_diffrn_radiation_source 'fine-focus sealed tube'
_diffrn_radiation_type MoK\a
_diffrn_radiation_wavelength 0.71073
_diffrn_reflns_av_R_equivalents 0.0620
_diffrn_reflns_av_sigmaI/netI 0.0516
_diffrn_reflns_limit_h_max 15
_diffrn_reflns_limit_h_min -15
_diffrn_reflns_limit_k_max 49
_diffrn_reflns_limit_k_min -49
_diffrn_reflns_limit_l_max 21
_diffrn_reflns_limit_l_min -21
_diffrn_reflns_number 93067
_diffrn_reflns_theta_full 26.51
_diffrn_reflns_theta_max 26.51
_diffrn_reflns_theta_min 1.59
_exptl_absorpt_coefficient_mu 0.171
_exptl_absorpt_correction_T_max 0.9915
_exptl_absorpt_correction_T_min 0.9347
_exptl_absorpt_correction_type multi-scan
_exptl_absorpt_process_details Bruker-SADABS
_exptl_crystal_colour colorless
_exptl_crystal_density_diffrn 1.357
_exptl_crystal_density_method 'not measured'
_exptl_crystal_description plate
_exptl_crystal_F_000 3680
_exptl_crystal_size_max 0.40
_exptl_crystal_size_mid 0.30
_exptl_crystal_size_min 0.05
_refine_diff_density_max 0.953
_refine_diff_density_min -0.742
_refine_diff_density_rms 0.068
_refine_ls_extinction_method none
_refine_ls_goodness_of_fit_ref 1.043
_refine_ls_hydrogen_treatment noref
_refine_ls_matrix_type full
_refine_ls_number_parameters 1219
_refine_ls_number_reflns 17540
_refine_ls_number_restraints 73
_refine_ls_restrained_S_all 1.055
_refine_ls_R_factor_all 0.1209
_refine_ls_R_factor_gt 0.0728
_refine_ls_shift/su_max 0.001
_refine_ls_shift/su_mean 0.000
_refine_ls_structure_factor_coef Fsqd
_refine_ls_weighting_details 'calc w=1/[\s^2^(Fo^2^)+(0.0961P)^2^+11.4259P] where P=(Fo^2^+2Fc^2^)/3'
_refine_ls_weighting_scheme calc
_refine_ls_wR_factor_gt 0.1867
_refine_ls_wR_factor_ref 0.2195
_reflns_number_gt 10828
_reflns_number_total 17540
_reflns_threshold_expression >2sigma(I)
_cod_data_source_file c4ce00359d1.cif
_cod_data_source_block F:\xtals\Completed\c2phemim.CIF
_cod_original_sg_symbol_H-M P21/n
_cod_database_code 7235404

loop_
_symmetry_equiv_pos_as_xyz
'x, y, z'
'-x+1/2, y+1/2, -z+1/2'
'-x, -y, -z'
'x-1/2, -y-1/2, z-1/2'

loop_
_atom_site_label
_atom_site_type_symbol
_atom_site_fract_x
_atom_site_fract_y
_atom_site_fract_z
_atom_site_U_iso_or_equiv
_atom_site_adp_type
_atom_site_occupancy
_atom_site_symmetry_multiplicity
_atom_site_calc_flag
_atom_site_refinement_flags
_atom_site_disorder_assembly
_atom_site_disorder_group
S1 S 0.78527(8) 0.02789(2) 0.40658(7) 0.0439(3) Uani 1 1 d D . .
O1 O 0.25692(19) 0.10824(6) 0.32952(14) 0.0370(6) Uani 1 1 d . . .
H1 H 0.3208 0.1139 0.3320 0.044 Uiso 1 1 calc R . .
N1 N 0.8570(3) 0.16565(9) 0.15339(19) 0.0463(8) Uani 1 1 d . . .
C1 C 0.1879(2) 0.16621(7) 0.48683(17) 0.0208(6) Uani 1 1 d . . .
H13 H 0.2115 0.1865 0.5125 0.025 Uiso 1 1 calc R . .
O1W O 0.7959(2) 0.05866(7) 0.74902(19) 0.0509(7) Uani 1 1 d . . .
S2 S 0.63873(10) 0.08484(3) 0.04395(7) 0.0565(3) Uani 1 1 d DU . .
O2 O 0.0869(2) 0.07682(6) 0.38151(15) 0.0396(6) Uani 1 1 d . . .
H2 H 0.1238 0.0716 0.3446 0.047 Uiso 1 1 calc R . .
N2 N 0.8890(3) 0.11790(9) 0.2115(2) 0.0506(9) Uani 1 1 d . . .
C2 C 0.2433(2) 0.15389(8) 0.42518(18) 0.0221(6) Uani 1 1 d . . .
O2W O 0.7467(4) 0.01672(15) 0.6224(3) 0.0935(16) Uani 0.80 1 d P A 1
S3 S 0.16418(11) 0.03370(3) 0.18461(8) 0.0633(3) Uani 1 1 d . . .
O3 O -0.01932(18) 0.10407(6) 0.50023(14) 0.0340(6) Uani 1 1 d . . .
H3 H -0.0378 0.0884 0.4686 0.041 Uiso 1 1 calc R . .
N3 N 0.3884(4) 0.07482(9) 0.5608(2) 0.0642(11) Uani 1 1 d . . .
C3 C 0.2090(2) 0.12377(8) 0.39009(18) 0.0261(7) Uani 1 1 d . . .
O3W O 0.6113(5) 0.09288(16) 0.2573(3) 0.0525(14) Uani 0.55 1 d P B 1
O3W' O 0.5598(6) 0.0708(2) 0.2696(4) 0.0593(19) Uani 0.45 1 d P C 2
O4 O -0.07973(17) 0.11102(6) 0.65745(14) 0.0306(5) Uani 1 1 d . . .
H4 H -0.0784 0.1112 0.6077 0.037 Uiso 1 1 calc R . .
N4 N 0.4432(6) 0.04882(11) 0.4622(3) 0.096(2) Uani 1 1 d D . .
C4 C 0.1214(3) 0.10692(8) 0.41412(19) 0.0273(7) Uani 1 1 d . . .
O5 O -0.00920(19) 0.08534(6) 0.80186(14) 0.0372(6) Uani 1 1 d . . .
H5 H -0.0628 0.0804 0.7713 0.045 Uiso 1 1 calc R . .
N5 N 0.3820(9) 0.00984(16) 0.8644(5) 0.174(4) Uani 1 1 d DU . .
C5 C 0.0670(2) 0.12018(8) 0.47479(18) 0.0237(7) Uani 1 1 d . . .
O6 O 0.16989(19) 0.10565(6) 0.88128(13) 0.0361(6) Uani 1 1 d . . .
H6 H 0.2361 0.1052 0.8887 0.043 Uiso 1 1 calc R . .
N6 N 0.2139(6) 0.01218(13) 0.8862(4) 0.1040(19) Uani 1 1 d . . .
C6 C 0.0996(2) 0.15014(7) 0.51244(17) 0.0203(6) Uani 1 1 d . . .
O7 O 0.3981(2) 0.10239(6) 0.88517(15) 0.0396(6) Uani 1 1 d . . .
H7 H 0.4443 0.0959 0.9207 0.047 Uiso 1 1 calc R . .
C7 C 0.0394(2) 0.16440(7) 0.57889(17) 0.0217(6) Uani 1 1 d . . .
H16 H -0.0367 0.1586 0.5659 0.026 Uiso 1 1 calc R . .
O8 O 0.5870(2) 0.07884(7) 0.82656(18) 0.0501(7) Uani 1 1 d . . .
H8 H 0.5836 0.0769 0.8759 0.060 Uiso 1 1 calc R . .
C8 C 0.1671(2) 0.15829(8) 0.70214(18) 0.0228(6) Uani 1 1 d . . .
H17 H 0.2099 0.1745 0.6789 0.027 Uiso 1 1 calc R . .
O9 O 0.67678(19) 0.11381(6) 0.71411(15) 0.0376(6) Uani 1 1 d . . .
H9 H 0.6977 0.0967 0.7403 0.045 Uiso 1 1 calc R . .
C9 C 0.0748(2) 0.14783(8) 0.65887(17) 0.0215(6) Uani 1 1 d . . .
O10 O 0.72579(18) 0.12542(6) 0.56107(15) 0.0371(6) Uani 1 1 d . . .
H10 H 0.7256 0.1244 0.6108 0.045 Uiso 1 1 calc R . .
C10 C 0.0145(2) 0.12324(8) 0.69292(18) 0.0234(6) Uani 1 1 d . . .
O11 O 0.65930(19) 0.10200(6) 0.41605(15) 0.0390(6) Uani 1 1 d . . .
H11 H 0.7172 0.0994 0.4435 0.047 Uiso 1 1 calc R . .
C11 C 0.0472(2) 0.10968(8) 0.76735(19) 0.0262(7) Uani 1 1 d . . .
O12 O 0.47072(18) 0.12230(6) 0.33800(13) 0.0300(5) Uani 1 1 d . . .
H12 H 0.5219 0.1134 0.3177 0.036 Uiso 1 1 calc R . .
C12 C 0.1400(3) 0.12086(8) 0.80902(18) 0.0264(7) Uani 1 1 d . . .
O13 O 0.2542(4) 0.05058(10) 0.1418(3) 0.1038(15) Uani 1 1 d . D .
C13 C 0.2001(2) 0.14630(8) 0.77781(18) 0.0229(6) Uani 1 1 d . . .
O14 O 0.1604(5) 0.00061(11) 0.1607(3) 0.0602(13) Uani 0.70 1 d P D 1
C14 C 0.2952(2) 0.16192(8) 0.82558(18) 0.0246(7) Uani 1 1 d . . .
H14 H 0.2939 0.1539 0.8817 0.030 Uiso 1 1 calc R . .
O14A O 0.2269(14) 0.0040(4) 0.2043(17) 0.140(9) Uani 0.30 1 d P D 2
O15 O 0.1923(5) 0.03766(12) 0.2721(3) 0.0700(14) Uani 0.70 1 d P D 1
C15 C 0.4488(2) 0.16667(8) 0.73832(18) 0.0238(7) Uani 1 1 d . . .
H15 H 0.4176 0.1868 0.7166 0.029 Uiso 1 1 calc R . .
O15A O 0.1142(9) 0.0518(3) 0.2314(6) 0.057(3) Uani 0.30 1 d P D 2
O16 O 0.0731(7) 0.05403(19) 0.1642(6) 0.144(3) Uani 0.70 1 d P D 1
C16 C 0.3990(2) 0.14980(8) 0.79675(18) 0.0239(7) Uani 1 1 d . . .
O16A O 0.1071(17) 0.0265(7) 0.1030(11) 0.160(9) Uani 0.30 1 d P D 2
O17 O 0.5727(3) 0.06906(10) -0.0194(2) 0.0799(11) Uani 1 1 d U E .
C17 C 0.4458(3) 0.12041(8) 0.82770(19) 0.0292(7) Uani 1 1 d . . .
O18 O 0.6260(5) 0.07246(17) 0.1186(3) 0.146(2) Uani 1 1 d U E .
C18 C 0.5389(3) 0.10835(8) 0.8006(2) 0.0319(8) Uani 1 1 d . . .
O19 O 0.6509(6) 0.11873(16) 0.0360(5) 0.089(2) Uani 0.70 1 d P E 1
C19 C 0.5858(3) 0.12566(8) 0.7420(2) 0.0285(7) Uani 1 1 d . . .
O19A O 0.5881(17) 0.1191(4) 0.044(2) 0.157(11) Uani 0.30 1 d PDU E 2
O20 O 0.7528(4) 0.06696(15) 0.0438(3) 0.0834(16) Uani 0.70 1 d P E 1
C20 C 0.5421(2) 0.15544(8) 0.71021(18) 0.0249(7) Uani 1 1 d . . .
O20A O 0.7439(9) 0.0973(3) 0.0101(8) 0.074(3) Uani 0.30 1 d P E 2
O21 O 0.83496(19) 0.05835(6) 0.43802(16) 0.0406(6) Uani 1 1 d . F .
C21 C 0.5977(2) 0.17422(8) 0.64778(19) 0.0260(7) Uani 1 1 d . . .
H21 H 0.6749 0.1696 0.6596 0.031 Uiso 1 1 calc R . .
O22 O 0.7112(2) 0.03323(8) 0.3393(2) 0.0631(9) Uani 1 1 d . F .
C22 C 0.4720(2) 0.16995(8) 0.52232(18) 0.0236(7) Uani 1 1 d . . .
H22 H 0.4268 0.1850 0.5469 0.028 Uiso 1 1 calc R . .
O23 O 0.7564(7) 0.00437(13) 0.4609(3) 0.080(2) Uani 0.70 1 d P F 1
C23 C 0.5668(2) 0.16013(8) 0.56485(19) 0.0252(7) Uani 1 1 d . . .
O23A O 0.7200(13) 0.0186(4) 0.4769(11) 0.097(6) Uani 0.30 1 d PD F 2
O24 O 0.8631(7) -0.0013(2) 0.4195(7) 0.050(2) Uani 0.30 1 d P F 2
C24 C 0.6296(2) 0.13716(8) 0.5284(2) 0.0267(7) Uani 1 1 d . . .
O24A O 0.8723(4) 0.01046(12) 0.3532(3) 0.0550(13) Uani 0.70 1 d P F 1
C25 C 0.5984(2) 0.12472(8) 0.4529(2) 0.0269(7) Uani 1 1 d . . .
C26 C 0.5045(2) 0.13515(8) 0.41161(18) 0.0242(7) Uani 1 1 d . . .
C27 C 0.4413(2) 0.15867(8) 0.44584(18) 0.0229(6) Uani 1 1 d . . .
C28 C 0.3405(2) 0.17185(8) 0.39940(18) 0.0221(6) Uani 1 1 d . . .
H28 H 0.3455 0.1659 0.3422 0.027 Uiso 1 1 calc R . .
C29 C 0.0471(2) 0.20300(8) 0.58400(18) 0.0243(7) Uani 1 1 d . . .
H29A H 0.1218 0.2095 0.5973 0.029 Uiso 1 1 calc R . .
H29B H 0.0237 0.2127 0.5313 0.029 Uiso 1 1 calc R . .
C30 C -0.0195(3) 0.21777(8) 0.6461(2) 0.0296(7) Uani 1 1 d . . .
H30A H -0.0950 0.2134 0.6296 0.036 Uiso 1 1 calc R . .
H30B H -0.0017 0.2061 0.6975 0.036 Uiso 1 1 calc R . .
C31 C -0.0034(3) 0.25526(8) 0.6581(2) 0.0293(7) Uani 1 1 d . . .
C32 C 0.0274(3) 0.26859(10) 0.7323(2) 0.0400(9) Uani 1 1 d . . .
H32 H 0.0404 0.2539 0.7767 0.048 Uiso 1 1 calc R . .
C33 C 0.0398(3) 0.30322(11) 0.7428(3) 0.0507(11) Uani 1 1 d . . .
H33 H 0.0597 0.3121 0.7944 0.061 Uiso 1 1 calc R . .
C34 C 0.0235(3) 0.32468(10) 0.6788(3) 0.0495(10) Uani 1 1 d . . .
H34 H 0.0321 0.3483 0.6859 0.059 Uiso 1 1 calc R . .
C35 C -0.0057(3) 0.31153(10) 0.6041(3) 0.0464(10) Uani 1 1 d . . .
H35 H -0.0166 0.3262 0.5595 0.056 Uiso 1 1 calc R . .
C36 C -0.0190(3) 0.27728(9) 0.5940(2) 0.0403(9) Uani 1 1 d . . .
H36 H -0.0391 0.2686 0.5423 0.048 Uiso 1 1 calc R . .
C37 C 0.2848(3) 0.20043(8) 0.82725(19) 0.0263(7) Uani 1 1 d . . .
H37A H 0.2917 0.2094 0.7732 0.032 Uiso 1 1 calc R . .
H37B H 0.2137 0.2064 0.8422 0.032 Uiso 1 1 calc R . .
C38 C 0.3678(3) 0.21690(9) 0.8857(2) 0.0331(8) Uani 1 1 d . . .
H38A H 0.3579 0.2089 0.9401 0.040 Uiso 1 1 calc R . .
H38B H 0.4386 0.2096 0.8728 0.040 Uiso 1 1 calc R . .
C39 C 0.3639(3) 0.25466(9) 0.88510(19) 0.0315(8) Uani 1 1 d . . .
C40 C 0.4459(3) 0.27366(10) 0.8598(2) 0.0381(9) Uani 1 1 d . . .
H40 H 0.5052 0.2625 0.8416 0.046 Uiso 1 1 calc R . .
C41 C 0.4434(4) 0.30831(11) 0.8603(3) 0.0515(11) Uani 1 1 d . . .
H41 H 0.5014 0.3207 0.8435 0.062 Uiso 1 1 calc R . .
C42 C 0.3584(4) 0.32495(11) 0.8846(3) 0.0603(13) Uani 1 1 d . . .
H42 H 0.3565 0.3489 0.8848 0.072 Uiso 1 1 calc R . .
C43 C 0.2747(4) 0.30651(12) 0.9092(3) 0.0642(13) Uani 1 1 d . . .
H43 H 0.2149 0.3179 0.9261 0.077 Uiso 1 1 calc R . .
C44 C 0.2776(3) 0.27182(10) 0.9093(2) 0.0475(10) Uani 1 1 d . . .
H44 H 0.2196 0.2595 0.9262 0.057 Uiso 1 1 calc R . .
C45 C 0.5843(3) 0.21277(8) 0.6509(2) 0.0287(7) Uani 1 1 d . . .
H45A H 0.5118 0.2189 0.6293 0.034 Uiso 1 1 calc R . .
H45B H 0.5943 0.2205 0.7069 0.034 Uiso 1 1 calc R . .
C46 C 0.6641(3) 0.23032(9) 0.6025(3) 0.0429(9) Uani 1 1 d . . .
H46A H 0.7309 0.2327 0.6370 0.051 Uiso 1 1 calc R . .
H46B H 0.6785 0.2153 0.5580 0.051 Uiso 1 1 calc R . .
C47 C 0.6351(3) 0.26439(8) 0.5683(2) 0.0317(8) Uani 1 1 d . . .
C48 C 0.6984(3) 0.29206(10) 0.5845(3) 0.0521(11) Uani 1 1 d . . .
H48 H 0.7575 0.2909 0.6232 0.062 Uiso 1 1 calc R . .
C49 C 0.6737(5) 0.32279(12) 0.5421(4) 0.087(2) Uani 1 1 d . . .
H49 H 0.7172 0.3421 0.5515 0.104 Uiso 1 1 calc R . .
C50 C 0.5869(6) 0.32415(16) 0.4879(4) 0.088(2) Uani 1 1 d . . .
H50 H 0.5713 0.3444 0.4592 0.105 Uiso 1 1 calc R . .
C51 C 0.5240(5) 0.29751(16) 0.4749(3) 0.0768(17) Uani 1 1 d . . .
H51 H 0.4627 0.2990 0.4385 0.092 Uiso 1 1 calc R . .
C52 C 0.5479(3) 0.26827(11) 0.5141(2) 0.0497(10) Uani 1 1 d . . .
H52 H 0.5024 0.2495 0.5036 0.060 Uiso 1 1 calc R . .
C53 C 0.3352(2) 0.21044(8) 0.40361(19) 0.0239(7) Uani 1 1 d . . .
H53A H 0.3274 0.2172 0.4593 0.029 Uiso 1 1 calc R . .
H53B H 0.4026 0.2199 0.3886 0.029 Uiso 1 1 calc R . .
C54 C 0.2445(3) 0.22579(9) 0.3496(2) 0.0324(8) Uani 1 1 d . . .
H54A H 0.2513 0.2189 0.2938 0.039 Uiso 1 1 calc R . .
H54B H 0.1765 0.2170 0.3652 0.039 Uiso 1 1 calc R . .
C55 C 0.2439(3) 0.26368(8) 0.35473(19) 0.0296(7) Uani 1 1 d . . .
C56 C 0.3041(3) 0.28294(10) 0.3071(2) 0.0388(9) Uani 1 1 d . . .
H56 H 0.3439 0.2720 0.2697 0.047 Uiso 1 1 calc R . .
C57 C 0.3074(3) 0.31745(11) 0.3129(3) 0.0523(11) Uani 1 1 d . . .
H57 H 0.3492 0.3301 0.2797 0.063 Uiso 1 1 calc R . .
C58 C 0.2501(4) 0.33371(10) 0.3670(3) 0.0558(12) Uani 1 1 d . . .
H58 H 0.2526 0.3576 0.3714 0.067 Uiso 1 1 calc R . .
C59 C 0.1893(4) 0.31530(11) 0.4145(3) 0.0534(12) Uani 1 1 d . . .
H59 H 0.1489 0.3265 0.4512 0.064 Uiso 1 1 calc R . .
C60 C 0.1868(3) 0.28044(10) 0.4088(2) 0.0393(9) Uani 1 1 d . . .
H60 H 0.1454 0.2679 0.4425 0.047 Uiso 1 1 calc R . .
C61 C 0.8141(3) 0.13870(12) 0.1834(3) 0.0524(11) Uani 1 1 d . . .
H61 H 0.7405 0.1349 0.1844 0.063 Uiso 1 1 calc R . .
C62 C 0.9846(3) 0.13212(12) 0.1999(3) 0.0540(11) Uani 1 1 d . . .
H62 H 1.0522 0.1226 0.2144 0.065 Uiso 1 1 calc R . .
C63 C 0.9648(3) 0.16184(12) 0.1643(3) 0.0526(11) Uani 1 1 d . . .
H63 H 1.0159 0.1775 0.1494 0.063 Uiso 1 1 calc R . .
C64 C 0.7998(4) 0.19382(12) 0.1128(3) 0.0608(12) Uani 1 1 d . . .
H64A H 0.7241 0.1879 0.1034 0.073 Uiso 1 1 calc R . .
H64B H 0.8272 0.1974 0.0604 0.073 Uiso 1 1 calc R . .
C65 C 0.8106(4) 0.22561(13) 0.1596(3) 0.0732(15) Uani 1 1 d . . .
H65A H 0.7718 0.2437 0.1301 0.110 Uiso 1 1 calc R . .
H65B H 0.8854 0.2317 0.1685 0.110 Uiso 1 1 calc R . .
H65C H 0.7818 0.2224 0.2110 0.110 Uiso 1 1 calc R . .
C66 C 0.8714(4) 0.08477(13) 0.2473(3) 0.0760(16) Uani 1 1 d . . .
H66A H 0.9396 0.0742 0.2636 0.114 Uiso 1 1 calc R . .
H66B H 0.8313 0.0704 0.2082 0.114 Uiso 1 1 calc R . .
H66C H 0.8316 0.0877 0.2940 0.114 Uiso 1 1 calc R . .
C67 C 0.3595(6) 0.06402(15) 0.4891(4) 0.095(2) Uani 1 1 d . G .
H67 H 0.2916 0.0665 0.4612 0.114 Uiso 1 1 calc R . .
C68 C 0.4914(5) 0.06546(14) 0.5792(5) 0.0856(19) Uani 1 1 d . G .
H68 H 0.5331 0.0705 0.6273 0.103 Uiso 1 1 calc R . .
C69 C 0.5226(7) 0.04840(17) 0.5195(6) 0.110(3) Uani 1 1 d . G .
H69 H 0.5891 0.0377 0.5173 0.132 Uiso 1 1 calc R . .
C70 C 0.3221(4) 0.09264(13) 0.6138(3) 0.0727(15) Uani 0.70 1 d P G 1
H70A H 0.2594 0.1020 0.5822 0.087 Uiso 0.70 1 calc PR G 1
H70B H 0.3623 0.1116 0.6397 0.087 Uiso 0.70 1 calc PR G 1
C71 C 0.2875(6) 0.06968(16) 0.6755(5) 0.077(3) Uani 0.70 1 d P G 1
H71A H 0.2427 0.0820 0.7098 0.116 Uiso 0.70 1 calc PR G 1
H71B H 0.3495 0.0609 0.7077 0.116 Uiso 0.70 1 calc PR G 1
H71C H 0.2475 0.0509 0.6498 0.116 Uiso 0.70 1 calc PR G 1
C71A C 0.3527(14) 0.0230(6) 0.3682(12) 0.088(6) Uani 0.30 1 d PD G 2
H71D H 0.3551 0.0050 0.3269 0.133 Uiso 0.30 1 d P H 2
H71E H 0.3057 0.0407 0.3473 0.133 Uiso 0.30 1 d P I 2
H71F H 0.3298 0.0132 0.4161 0.133 Uiso 0.30 1 d P J 2
C72 C 0.4532(7) 0.03552(19) 0.3831(5) 0.119(3) Uani 0.70 1 d PDU G 1
H72A H 0.3862 0.0384 0.3502 0.179 Uiso 0.70 1 calc PR G 1
H72B H 0.4710 0.0115 0.3869 0.179 Uiso 0.70 1 calc PR G 1
H72C H 0.5091 0.0477 0.3588 0.179 Uiso 0.70 1 calc PR G 1
C73 C 0.2790(9) 0.00410(16) 0.8297(4) 0.121(3) Uani 1 1 d . K .
H73 H 0.2590 -0.0038 0.7773 0.145 Uiso 1 1 calc R . .
C74 C 0.2733(7) 0.02177(14) 0.9507(4) 0.0870(19) Uani 1 1 d . K .
H74 H 0.2484 0.0274 1.0005 0.104 Uiso 1 1 calc R . .
C75 C 0.3727(9) 0.0222(2) 0.9347(6) 0.134(3) Uani 1 1 d . K .
H75 H 0.4296 0.0305 0.9697 0.161 Uiso 1 1 calc R . .
C76 C 0.4670(11) 0.0082(3) 0.8000(7) 0.215(7) Uani 0.50 1 d PDU K 1
H76A H 0.4493 -0.0082 0.7566 0.258 Uiso 0.50 1 calc PR K 1
H76B H 0.4852 0.0304 0.7785 0.258 Uiso 0.50 1 calc PR K 1
C77 C 0.5328(11) -0.0026(3) 0.8545(11) 0.108(6) Uani 0.50 1 d PDU K 1
H77A H 0.6007 -0.0066 0.8329 0.162 Uiso 0.50 1 calc PR K 1
H77B H 0.5069 -0.0237 0.8758 0.162 Uiso 0.50 1 calc PR K 1
H77C H 0.5421 0.0142 0.8973 0.162 Uiso 0.50 1 calc PR K 1
C77A C 0.0797(15) 0.0284(5) 0.9448(11) 0.151(7) Uani 0.50 1 d PDU K 2
H77D H 0.0083 0.0363 0.9396 0.227 Uiso 0.50 1 d P L 2
H77E H 0.1282 0.0490 0.9511 0.227 Uiso 0.50 1 d P M 2
H77F H 0.0944 0.0154 0.9945 0.227 Uiso 0.50 1 d P N 2
C78 C 0.1059(10) 0.0079(3) 0.8700(8) 0.188(5) Uani 0.50 1 d PDU K 1
H78A H 0.0903 0.0008 0.8145 0.283 Uiso 0.50 1 calc PR K 1
H78B H 0.0699 0.0293 0.8786 0.283 Uiso 0.50 1 calc PR K 1
H78C H 0.0810 -0.0093 0.9055 0.283 Uiso 0.50 1 calc PR K 1
C79 C 0.8122(6) 0.07337(19) -0.0210(5) 0.102(2) Uani 0.70 1 d P E 1
H79A H 0.7654 0.0840 -0.0641 0.123 Uiso 0.70 1 calc PR E 1
H79B H 0.8363 0.0516 -0.0414 0.123 Uiso 0.70 1 calc PR E 1
C82 C 0.3458(5) 0.09655(16) 0.0961(5) 0.105(2) Uani 0.50 1 d P D 1
H82A H 0.3827 0.1169 0.1165 0.157 Uiso 0.50 1 calc PR D 1
H82B H 0.2883 0.1029 0.0563 0.157 Uiso 0.50 1 calc PR D 1
H82C H 0.3955 0.0818 0.0715 0.157 Uiso 0.50 1 calc PR D 1
C84 C 0.9990(7) -0.0308(2) 0.3718(6) 0.148(4) Uani 0.70 1 d P F 1
H84A H 1.0584 -0.0397 0.4067 0.222 Uiso 0.70 1 calc PR F 1
H84B H 1.0216 -0.0267 0.3186 0.222 Uiso 0.70 1 calc PR F 1
H84C H 0.9411 -0.0471 0.3682 0.222 Uiso 0.70 1 calc PR F 1
C83 C 0.9657(8) -0.0016(3) 0.4021(8) 0.089(4) Uani 0.70 1 d P F 1
H83A H 1.0225 0.0155 0.4028 0.107 Uiso 0.70 1 calc PR F 1
H83B H 0.9482 -0.0052 0.4575 0.107 Uiso 0.70 1 calc PR F 1
C83A C 0.950(2) 0.0022(4) 0.3640(8) 0.050(7) Uani 0.30 1 d P F 2
H83C H 0.9206 0.0067 0.3086 0.060 Uiso 0.30 1 calc PR F 2
H83D H 1.0000 0.0204 0.3817 0.060 Uiso 0.30 1 calc PR F 2
C80 C 0.9055(9) 0.0953(3) -0.0030(7) 0.083(3) Uani 0.70 1 d P E 1
H80A H 0.9418 0.0984 -0.0514 0.124 Uiso 0.70 1 calc PR E 1
H80B H 0.9538 0.0848 0.0383 0.124 Uiso 0.70 1 calc PR E 1
H80C H 0.8827 0.1172 0.0158 0.124 Uiso 0.70 1 calc PR E 1
C80A C 0.925(3) 0.0756(9) -0.008(2) 0.139(14) Uani 0.30 1 d PU E 2
H80D H 0.9569 0.0568 -0.0345 0.209 Uiso 0.30 1 calc PR E 2
H80E H 0.9461 0.0745 0.0496 0.209 Uiso 0.30 1 calc PR E 2
H80F H 0.9487 0.0969 -0.0291 0.209 Uiso 0.30 1 calc PR E 2
C81 C 0.3038(10) 0.0792(3) 0.1600(6) 0.066(3) Uani 0.50 1 d P D 1
H81A H 0.3625 0.0745 0.2012 0.079 Uiso 0.50 1 calc PR D 1
H81B H 0.2541 0.0945 0.1841 0.079 Uiso 0.50 1 calc PR D 1
C81A C 0.2503(9) 0.0872(2) 0.1317(6) 0.053(2) Uani 0.50 1 d P D 2
H81C H 0.1871 0.0938 0.0965 0.064 Uiso 0.50 1 calc PR D 2
H81D H 0.2475 0.0985 0.1838 0.064 Uiso 0.50 1 calc PR D 2
C84A C 0.9990(7) -0.0308(2) 0.3718(6) 0.148(4) Uani 0.30 1 d P F 2
H84D H 1.0614 -0.0313 0.3418 0.222 Uiso 0.30 1 calc PR F 2
H84E H 0.9486 -0.0480 0.3508 0.222 Uiso 0.30 1 calc PR F 2
H84F H 1.0201 -0.0354 0.4281 0.222 Uiso 0.30 1 calc PR F 2
C82A C 0.3458(5) 0.09655(16) 0.0961(5) 0.105(2) Uani 0.50 1 d P D 2
H82D H 0.3468 0.1210 0.0879 0.157 Uiso 0.50 1 calc PR D 2
H82E H 0.3477 0.0851 0.0448 0.157 Uiso 0.50 1 calc PR D 2
H82F H 0.4076 0.0899 0.1317 0.157 Uiso 0.50 1 calc PR D 2
C79A C 0.8122(6) 0.07337(19) -0.0210(5) 0.102(2) Uani 0.30 1 d P E 2
H79C H 0.7948 0.0731 -0.0794 0.123 Uiso 0.30 1 calc PR E 2
H79D H 0.7921 0.0511 -0.0010 0.123 Uiso 0.30 1 calc PR E 2
C70A C 0.3221(4) 0.09264(13) 0.6138(3) 0.0727(15) Uani 0.30 1 d P G 2
H70C H 0.3633 0.0975 0.6644 0.109 Uiso 0.30 1 calc PR G 2
H70D H 0.2613 0.0785 0.6236 0.109 Uiso 0.30 1 calc PR G 2
H70E H 0.2972 0.1138 0.5888 0.109 Uiso 0.30 1 calc PR G 2
C78A C 0.1059(10) 0.0079(3) 0.8700(8) 0.188(5) Uani 0.50 1 d P K 2
H78D H 0.0836 -0.0159 0.8718 0.226 Uiso 0.50 1 calc PR K 2
H78E H 0.0778 0.0185 0.8192 0.226 Uiso 0.50 1 calc PR K 2
C76A C 0.4670(11) 0.0082(3) 0.8000(7) 0.215(7) Uani 0.50 1 d PU K 2
H76C H 0.4352 -0.0026 0.7513 0.323 Uiso 0.50 1 calc PR K 2
H76D H 0.5284 -0.0049 0.8216 0.323 Uiso 0.50 1 calc PR K 2
H76E H 0.4893 0.0311 0.7876 0.323 Uiso 0.50 1 calc PR K 2
C72A C 0.4532(7) 0.03552(19) 0.3831(5) 0.119(3) Uani 0.30 1 d PD G 2
H72D H 0.4686 0.0534 0.3449 0.143 Uiso 0.30 1 calc PR G 2
H72E H 0.5074 0.0176 0.3834 0.143 Uiso 0.30 1 calc PR G 2
O2W' O 0.7238(16) 0.0498(5) 0.5944(13) 0.096(7) Uani 0.20 1 d P O 2

loop_
_atom_site_aniso_label
_atom_site_aniso_U_11
_atom_site_aniso_U_22
_atom_site_aniso_U_33
_atom_site_aniso_U_23
_atom_site_aniso_U_13
_atom_site_aniso_U_12
S1 0.0346(5) 0.0264(5) 0.0686(7) -0.0054(4) -0.0060(5) 0.0008(4)
O1 0.0350(14) 0.0393(14) 0.0390(14) -0.0176(11) 0.0158(11) -0.0057(11)
N1 0.046(2) 0.052(2) 0.0398(18) 0.0057(16) -0.0006(15) -0.0059(16)
C1 0.0233(15) 0.0198(15) 0.0188(14) -0.0012(12) -0.0014(12) -0.0004(12)
O1W 0.0345(14) 0.0345(15) 0.084(2) 0.0128(14) 0.0075(14) 0.0032(11)
S2 0.0623(7) 0.0649(8) 0.0430(6) 0.0039(5) 0.0077(5) 0.0004(6)
O2 0.0405(15) 0.0342(14) 0.0462(16) -0.0222(12) 0.0159(12) -0.0124(11)
N2 0.048(2) 0.054(2) 0.048(2) 0.0077(17) 0.0020(16) -0.0050(17)
C2 0.0204(15) 0.0236(16) 0.0219(15) 0.0015(12) 0.0005(12) 0.0017(12)
O2W 0.085(4) 0.102(4) 0.091(4) 0.006(3) -0.007(3) -0.008(3)
S3 0.0822(9) 0.0388(6) 0.0705(8) 0.0002(6) 0.0156(7) -0.0017(6)
O3 0.0327(13) 0.0324(13) 0.0387(14) -0.0140(11) 0.0123(11) -0.0122(10)
N3 0.095(3) 0.037(2) 0.061(3) 0.0130(18) 0.010(2) 0.020(2)
C3 0.0254(16) 0.0304(17) 0.0228(16) -0.0048(13) 0.0034(13) 0.0019(13)
O3W 0.052(3) 0.066(4) 0.042(3) 0.008(3) 0.017(3) 0.027(3)
O3W' 0.061(5) 0.069(5) 0.047(4) -0.024(4) -0.001(3) 0.023(4)
O4 0.0222(11) 0.0375(13) 0.0320(12) 0.0009(11) 0.0016(9) -0.0081(10)
N4 0.182(6) 0.045(3) 0.070(3) 0.028(2) 0.064(4) 0.046(3)
C4 0.0279(17) 0.0243(16) 0.0294(17) -0.0091(14) 0.0019(13) 0.0000(13)
O5 0.0369(14) 0.0389(14) 0.0355(14) 0.0097(11) 0.0026(11) -0.0156(11)
N5 0.292(12) 0.077(4) 0.172(7) -0.078(5) 0.123(8) -0.100(6)
C5 0.0203(15) 0.0231(16) 0.0278(16) -0.0007(13) 0.0030(12) -0.0025(12)
O6 0.0362(14) 0.0433(15) 0.0278(12) 0.0109(11) -0.0018(10) -0.0071(12)
N6 0.157(6) 0.063(3) 0.087(4) 0.010(3) -0.014(4) -0.032(4)
C6 0.0201(15) 0.0225(15) 0.0180(14) -0.0003(12) -0.0008(11) 0.0034(12)
O7 0.0391(14) 0.0413(15) 0.0387(14) 0.0207(12) 0.0049(11) 0.0039(12)
C7 0.0188(15) 0.0243(16) 0.0215(15) -0.0015(12) 0.0000(12) 0.0001(12)
O8 0.0517(17) 0.0387(15) 0.0602(18) 0.0246(14) 0.0063(15) 0.0146(13)
C8 0.0231(15) 0.0228(16) 0.0232(15) -0.0010(12) 0.0067(12) -0.0043(12)
O9 0.0344(13) 0.0302(13) 0.0482(15) 0.0100(11) 0.0045(11) 0.0126(11)
C9 0.0215(15) 0.0227(15) 0.0208(15) -0.0035(12) 0.0037(12) 0.0028(12)
O10 0.0273(12) 0.0443(15) 0.0389(14) -0.0014(12) -0.0019(11) 0.0153(11)
C10 0.0194(15) 0.0235(16) 0.0276(16) -0.0049(13) 0.0032(12) -0.0010(12)
O11 0.0308(13) 0.0382(14) 0.0478(15) -0.0091(12) 0.0020(11) 0.0156(11)
C11 0.0277(17) 0.0222(16) 0.0298(17) -0.0001(13) 0.0083(13) -0.0045(13)
O12 0.0296(12) 0.0314(13) 0.0295(12) -0.0046(10) 0.0050(10) 0.0064(10)
C12 0.0306(17) 0.0281(17) 0.0211(15) 0.0029(13) 0.0050(13) 0.0000(14)
O13 0.158(4) 0.065(3) 0.099(3) 0.004(2) 0.071(3) -0.022(3)
C13 0.0225(15) 0.0240(16) 0.0222(15) -0.0028(12) 0.0023(12) -0.0022(12)
O14 0.103(4) 0.035(2) 0.043(3) 0.000(2) 0.005(3) 0.001(3)
C14 0.0263(16) 0.0277(17) 0.0194(15) 0.0024(13) -0.0005(12) -0.0034(13)
O14A 0.096(12) 0.062(10) 0.26(3) 0.079(14) 0.028(14) 0.009(9)
O15 0.119(5) 0.047(3) 0.045(3) -0.008(2) 0.014(3) -0.009(3)
C15 0.0247(16) 0.0236(16) 0.0218(15) 0.0012(12) -0.0051(12) 0.0003(12)
O15A 0.051(6) 0.086(8) 0.038(6) -0.027(6) 0.025(5) -0.010(6)
O16 0.145(7) 0.095(5) 0.187(9) 0.018(6) -0.016(6) 0.053(5)
C16 0.0243(16) 0.0252(16) 0.0210(15) -0.0012(13) -0.0036(12) -0.0008(13)
O16A 0.155(17) 0.23(2) 0.098(13) -0.090(16) 0.014(12) -0.046(17)
O17 0.084(3) 0.091(3) 0.065(2) -0.014(2) 0.0079(19) -0.032(2)
C17 0.0323(18) 0.0301(18) 0.0246(16) 0.0049(14) -0.0008(14) -0.0042(14)
O18 0.169(5) 0.202(6) 0.066(3) 0.061(3) 0.001(3) 0.011(4)
C18 0.0322(18) 0.0260(17) 0.0359(19) 0.0070(15) -0.0051(15) 0.0020(14)
O19 0.098(5) 0.046(3) 0.119(5) 0.000(3) -0.021(5) -0.014(4)
C19 0.0260(17) 0.0264(17) 0.0322(18) 0.0008(14) -0.0025(14) 0.0021(13)
O19A 0.108(16) 0.080(12) 0.30(3) 0.058(14) 0.080(19) 0.013(12)
O20 0.080(4) 0.090(4) 0.082(4) 0.030(3) 0.019(3) 0.022(3)
C20 0.0222(16) 0.0268(17) 0.0249(16) -0.0004(13) -0.0032(12) -0.0022(13)
O20A 0.058(7) 0.072(8) 0.095(9) 0.005(7) 0.033(6) 0.006(6)
O21 0.0338(13) 0.0304(13) 0.0564(16) -0.0133(12) -0.0033(12) -0.0004(11)
C21 0.0199(15) 0.0260(17) 0.0317(17) 0.0035(13) 0.0005(13) 0.0016(13)
O22 0.0580(19) 0.0563(19) 0.070(2) -0.0234(16) -0.0187(16) 0.0019(15)
C22 0.0197(15) 0.0251(16) 0.0268(16) 0.0032(13) 0.0057(12) 0.0029(12)
O23 0.155(7) 0.033(3) 0.054(3) 0.005(3) 0.011(4) -0.022(3)
C23 0.0236(16) 0.0242(16) 0.0284(17) 0.0059(13) 0.0050(13) 0.0017(13)
O23A 0.080(10) 0.040(9) 0.176(19) 0.034(10) 0.038(10) 0.015(7)
O24 0.031(5) 0.032(5) 0.086(8) 0.010(5) -0.003(5) 0.013(4)
C24 0.0186(15) 0.0240(16) 0.0370(18) 0.0047(14) 0.0007(13) 0.0040(12)
O24A 0.042(3) 0.044(3) 0.078(4) -0.020(2) -0.003(2) 0.013(2)
C25 0.0248(16) 0.0207(16) 0.0358(18) 0.0007(14) 0.0062(14) 0.0041(13)
C26 0.0253(16) 0.0232(16) 0.0248(16) 0.0040(13) 0.0065(13) -0.0009(13)
C27 0.0199(15) 0.0224(16) 0.0272(16) 0.0049(13) 0.0058(12) 0.0011(12)
C28 0.0193(15) 0.0265(16) 0.0206(15) -0.0003(12) 0.0020(12) 0.0029(12)
C29 0.0265(16) 0.0224(16) 0.0242(16) -0.0013(13) 0.0030(13) 0.0027(13)
C30 0.0298(17) 0.0271(17) 0.0331(18) -0.0029(14) 0.0095(14) 0.0073(14)
C31 0.0265(17) 0.0299(18) 0.0319(18) -0.0057(14) 0.0052(14) 0.0060(14)
C32 0.048(2) 0.041(2) 0.0316(19) -0.0064(16) 0.0057(16) 0.0048(17)
C33 0.056(3) 0.049(3) 0.047(2) -0.025(2) 0.006(2) -0.001(2)
C34 0.051(2) 0.031(2) 0.067(3) -0.013(2) 0.013(2) 0.0012(18)
C35 0.053(2) 0.034(2) 0.052(2) 0.0021(18) 0.005(2) 0.0123(18)
C36 0.047(2) 0.034(2) 0.038(2) -0.0068(16) -0.0027(17) 0.0126(17)
C37 0.0265(16) 0.0285(17) 0.0241(16) -0.0018(13) 0.0031(13) -0.0029(13)
C38 0.0361(19) 0.0323(19) 0.0294(18) -0.0035(15) -0.0049(15) -0.0053(15)
C39 0.0396(19) 0.0329(19) 0.0210(16) -0.0043(14) -0.0030(14) -0.0036(15)
C40 0.0337(19) 0.041(2) 0.038(2) 0.0003(16) -0.0063(16) -0.0091(16)
C41 0.061(3) 0.042(2) 0.048(2) 0.0070(19) -0.015(2) -0.018(2)
C42 0.095(4) 0.032(2) 0.049(3) -0.0020(19) -0.020(3) -0.005(2)
C43 0.081(4) 0.051(3) 0.061(3) -0.023(2) 0.013(3) 0.016(3)
C44 0.058(3) 0.043(2) 0.044(2) -0.0103(18) 0.018(2) -0.0016(19)
C45 0.0267(17) 0.0256(17) 0.0340(18) 0.0006(14) 0.0041(14) 0.0005(13)
C46 0.033(2) 0.033(2) 0.065(3) 0.0131(18) 0.0145(18) 0.0019(16)
C47 0.0335(18) 0.0269(17) 0.0359(19) 0.0009(15) 0.0100(15) -0.0010(14)
C48 0.038(2) 0.044(2) 0.078(3) -0.013(2) 0.022(2) -0.0084(18)
C49 0.088(4) 0.034(3) 0.151(6) -0.006(3) 0.078(4) -0.022(3)
C50 0.092(5) 0.070(4) 0.111(5) 0.046(4) 0.066(4) 0.043(4)
C51 0.088(4) 0.086(4) 0.059(3) 0.027(3) 0.020(3) 0.038(4)
C52 0.052(2) 0.053(3) 0.043(2) -0.0057(19) -0.0025(19) 0.009(2)
C53 0.0211(15) 0.0250(16) 0.0260(16) 0.0035(13) 0.0045(12) 0.0016(12)
C54 0.0318(18) 0.0308(18) 0.0333(18) 0.0039(15) -0.0039(15) 0.0025(14)
C55 0.0277(17) 0.0312(18) 0.0282(17) 0.0038(14) -0.0062(14) 0.0054(14)
C56 0.039(2) 0.038(2) 0.040(2) 0.0109(17) 0.0048(16) 0.0019(16)
C57 0.054(3) 0.041(2) 0.060(3) 0.020(2) -0.006(2) -0.005(2)
C58 0.063(3) 0.030(2) 0.069(3) 0.003(2) -0.027(2) 0.005(2)
C59 0.058(3) 0.047(3) 0.052(3) -0.013(2) -0.012(2) 0.022(2)
C60 0.038(2) 0.044(2) 0.035(2) 0.0016(17) 0.0016(16) 0.0095(17)
C61 0.042(2) 0.062(3) 0.053(3) 0.007(2) -0.001(2) -0.011(2)
C62 0.044(2) 0.060(3) 0.059(3) 0.003(2) 0.010(2) 0.000(2)
C63 0.047(3) 0.062(3) 0.050(3) 0.004(2) 0.015(2) -0.008(2)
C64 0.058(3) 0.068(3) 0.053(3) 0.010(2) -0.011(2) -0.002(2)
C65 0.073(3) 0.057(3) 0.087(4) 0.001(3) -0.008(3) 0.010(3)
C66 0.074(4) 0.065(3) 0.086(4) 0.030(3) -0.005(3) -0.014(3)
C67 0.150(6) 0.069(4) 0.066(4) 0.014(3) 0.004(4) 0.063(4)
C68 0.059(3) 0.057(3) 0.145(6) 0.008(4) 0.036(4) -0.006(3)
C69 0.121(6) 0.066(4) 0.156(8) 0.048(5) 0.080(6) 0.009(4)
C70 0.082(4) 0.057(3) 0.077(4) -0.015(3) -0.004(3) 0.029(3)
C71 0.084(5) 0.045(4) 0.114(6) -0.046(4) 0.069(5) -0.029(4)
C71A 0.085(14) 0.103(16) 0.080(13) 0.012(12) 0.025(11) -0.024(12)
C72 0.151(8) 0.093(5) 0.120(6) 0.005(4) 0.042(6) 0.024(5)
C73 0.237(10) 0.054(4) 0.084(5) -0.015(3) 0.078(6) -0.051(5)
C74 0.138(6) 0.063(4) 0.062(4) -0.008(3) 0.021(4) -0.029(4)
C75 0.165(9) 0.086(5) 0.153(8) -0.026(5) 0.018(7) -0.047(6)
C76 0.305(16) 0.198(12) 0.148(9) -0.074(9) 0.050(10) -0.164(12)
C77 0.095(10) 0.039(6) 0.182(16) -0.020(8) -0.038(10) 0.005(6)
C77A 0.133(15) 0.174(18) 0.147(16) 0.047(14) 0.010(12) -0.023(13)
C78 0.178(11) 0.124(8) 0.245(14) -0.059(8) -0.077(10) 0.020(7)
C79 0.076(4) 0.114(6) 0.121(6) -0.007(5) 0.030(4) 0.011(4)
C82 0.089(5) 0.069(4) 0.162(7) 0.040(4) 0.043(5) 0.002(3)
C84 0.151(7) 0.110(6) 0.174(8) -0.040(6) -0.041(6) 0.095(6)
C83 0.053(5) 0.063(6) 0.148(11) -0.027(8) -0.014(7) 0.027(4)
C83A 0.12(2) 0.014(6) 0.010(6) 0.002(5) -0.007(8) 0.000(9)
C80 0.081(7) 0.100(8) 0.068(6) -0.003(6) 0.007(5) -0.018(6)
C80A 0.15(3) 0.15(3) 0.12(2) 0.01(2) 0.045(19) 0.05(2)
C81 0.068(8) 0.088(9) 0.041(6) -0.021(6) -0.001(5) 0.001(7)
C81A 0.068(7) 0.037(5) 0.052(6) 0.000(4) -0.008(5) -0.007(5)
C84A 0.151(7) 0.110(6) 0.174(8) -0.040(6) -0.041(6) 0.095(6)
C82A 0.089(5) 0.069(4) 0.162(7) 0.040(4) 0.043(5) 0.002(3)
C79A 0.076(4) 0.114(6) 0.121(6) -0.007(5) 0.030(4) 0.011(4)
C70A 0.082(4) 0.057(3) 0.077(4) -0.015(3) -0.004(3) 0.029(3)
C78A 0.178(11) 0.124(8) 0.245(14) -0.059(8) -0.077(10) 0.020(7)
C76A 0.305(16) 0.198(12) 0.148(9) -0.074(9) 0.050(10) -0.164(12)
C72A 0.151(8) 0.093(5) 0.120(6) 0.005(4) 0.042(6) 0.024(5)
O2W' 0.092(15) 0.082(15) 0.108(16) 0.019(12) -0.021(12) -0.005(11)

loop_
_atom_type_symbol
_atom_type_description
_atom_type_scat_dispersion_real
_atom_type_scat_dispersion_imag
_atom_type_scat_source
C C 0.0033 0.0016 'International Tables Vol C Tables 4.2.6.8 and 6.1.1.4'
H H 0.0000 0.0000 'International Tables Vol C Tables 4.2.6.8 and 6.1.1.4'
N N 0.0061 0.0033 'International Tables Vol C Tables 4.2.6.8 and 6.1.1.4'
O O 0.0106 0.0060 'International Tables Vol C Tables 4.2.6.8 and 6.1.1.4'
S S 0.1246 0.1234 'International Tables Vol C Tables 4.2.6.8 and 6.1.1.4'

loop_
_geom_angle_atom_site_label_1
_geom_angle_atom_site_label_2
_geom_angle_atom_site_label_3
_geom_angle
O23 S1 O22 115.6(4)
O23 S1 O21 117.2(3)
O22 S1 O21 113.85(17)
O23 S1 O24 66.4(5)
O22 S1 O24 126.9(4)
O21 S1 O24 109.1(4)
O23 S1 O23A 30.6(4)
O22 S1 O23A 106.4(7)
O21 S1 O23A 99.5(7)
O24 S1 O23A 95.4(7)
O23 S1 O24A 108.2(4)
O22 S1 O24A 93.2(2)
O21 S1 O24A 105.1(2)
O24 S1 O24A 45.4(4)
O23A S1 O24A 138.8(5)
C3 O1 H1 109.5
C61 N1 C63 107.5(4)
C61 N1 C64 126.2(4)
C63 N1 C64 126.3(4)
C6 C1 C2 123.1(3)
C6 C1 H13 118.5
C2 C1 H13 118.5
O19 S2 O18 117.9(5)
O19 S2 O17 114.8(3)
O18 S2 O17 114.4(3)
O19 S2 O19A 32.8(7)
O18 S2 O19A 103.9(12)
O17 S2 O19A 99.8(12)
O19 S2 O20A 63.1(6)
O18 S2 O20A 128.1(6)
O17 S2 O20A 108.9(5)
O19A S2 O20A 95.3(9)
O19 S2 O20 108.9(4)
O18 S2 O20 91.4(3)
O17 S2 O20 105.7(3)
O19A S2 O20 141.4(8)
O20A S2 O20 49.3(5)
C4 O2 H2 109.5
C61 N2 C62 108.2(4)
C61 N2 C66 125.2(4)
C62 N2 C66 126.6(4)
C3 C2 C1 117.3(3)
C3 C2 C28 120.9(3)
C1 C2 C28 121.7(3)
O15A S3 O14 135.4(6)
O15A S3 O16 52.6(6)
O14 S3 O16 117.6(5)
O15A S3 O14A 127.7(13)
O14 S3 O14A 44.9(9)
O16 S3 O14A 159.3(8)
O15A S3 O15 54.5(6)
O14 S3 O15 112.9(3)
O16 S3 O15 107.1(5)
O14A S3 O15 77.3(12)
O15A S3 O16A 116.1(11)
O14 S3 O16A 63.6(10)
O16 S3 O16A 65.1(10)
O14A S3 O16A 105.3(15)
O15 S3 O16A 164.4(8)
O15A S3 O13 118.2(5)
O14 S3 O13 106.4(3)
O16 S3 O13 105.0(4)
O14A S3 O13 92.5(7)
O15 S3 O13 107.0(3)
O16A S3 O13 88.3(8)
C5 O3 H3 109.5
C67 N3 C68 107.7(5)
C67 N3 C70 126.4(5)
C68 N3 C70 125.8(5)
O1 C3 C2 123.9(3)
O1 C3 C4 114.8(3)
C2 C3 C4 121.3(3)
C10 O4 H4 109.5
C69 N4 C67 109.5(6)
C69 N4 C72 122.5(7)
C67 N4 C72 127.9(7)
O2 C4 C5 117.6(3)
O2 C4 C3 122.6(3)
C5 C4 C3 119.9(3)
C11 O5 H5 109.5
C75 N5 C73 106.5(9)
C75 N5 C76 139.3(10)
C73 N5 C76 111.8(8)
O3 C5 C4 121.3(3)
O3 C5 C6 118.0(3)
C4 C5 C6 120.7(3)
C12 O6 H6 109.5
C74 N6 C73 107.8(8)
C74 N6 C78 132.7(9)
C73 N6 C78 119.4(9)
C5 C6 C1 117.7(3)
C5 C6 C7 120.2(3)
C1 C6 C7 122.1(3)
C17 O7 H7 109.5
C6 C7 C9 111.2(2)
C6 C7 C29 112.2(2)
C9 C7 C29 111.5(2)
C6 C7 H16 107.2
C9 C7 H16 107.2
C29 C7 H16 107.2
C18 O8 H8 109.5
C9 C8 C13 123.4(3)
C9 C8 H17 118.3
C13 C8 H17 118.3
C19 O9 H9 109.5
C8 C9 C10 117.6(3)
C8 C9 C7 120.1(3)
C10 C9 C7 122.3(3)
C24 O10 H10 109.5
O4 C10 C11 115.5(3)
O4 C10 C9 123.8(3)
C11 C10 C9 120.7(3)
C25 O11 H11 109.5
O5 C11 C12 117.7(3)
O5 C11 C10 122.2(3)
C12 C11 C10 120.1(3)
C26 O12 H12 109.5
O6 C12 C11 117.3(3)
O6 C12 C13 122.1(3)
C11 C12 C13 120.6(3)
C81 O13 C81A 35.3(5)
C81 O13 S3 128.1(6)
C81A O13 S3 117.5(5)
C8 C13 C12 117.6(3)
C8 C13 C14 120.3(3)
C12 C13 C14 122.0(3)
C13 C14 C16 111.9(2)
C13 C14 C37 110.5(3)
C16 C14 C37 113.5(3)
C13 C14 H14 106.9
C16 C14 H14 106.9
C37 C14 H14 106.9
C16 C15 C20 123.0(3)
C16 C15 H15 118.5
C20 C15 H15 118.5
C17 C16 C15 117.6(3)
C17 C16 C14 119.9(3)
C15 C16 C14 122.4(3)
O7 C17 C16 119.7(3)
O7 C17 C18 119.4(3)
C16 C17 C18 120.9(3)
O8 C18 C19 116.3(3)
O8 C18 C17 123.7(3)
C19 C18 C17 119.9(3)
O9 C19 C18 120.4(3)
O9 C19 C20 118.6(3)
C18 C19 C20 120.9(3)
C79 O20 S2 117.9(5)
C15 C20 C19 117.6(3)
C15 C20 C21 123.1(3)
C19 C20 C21 119.3(3)
C20 C21 C23 111.0(3)
C20 C21 C45 113.9(3)
C23 C21 C45 112.0(3)
C20 C21 H21 106.5
C23 C21 H21 106.5
C45 C21 H21 106.5
C27 C22 C23 122.9(3)
C27 C22 H22 118.6
C23 C22 H22 118.6
C24 C23 C22 117.3(3)
C24 C23 C21 122.3(3)
C22 C23 C21 120.4(3)
C83A O24 S1 109.8(10)
O10 C24 C25 114.6(3)
O10 C24 C23 124.8(3)
C25 C24 C23 120.6(3)
C83 O24A S1 112.5(6)
O11 C25 C26 117.6(3)
O11 C25 C24 121.5(3)
C26 C25 C24 120.9(3)
O12 C26 C25 121.7(3)
O12 C26 C27 118.6(3)
C25 C26 C27 119.7(3)
C22 C27 C26 118.5(3)
C22 C27 C28 121.1(3)
C26 C27 C28 120.4(3)
C2 C28 C27 110.9(2)
C2 C28 C53 114.4(2)
C27 C28 C53 110.8(2)
C2 C28 H28 106.7
C27 C28 H28 106.7
C53 C28 H28 106.7
C30 C29 C7 112.7(3)
C30 C29 H29A 109.1
C7 C29 H29A 109.1
C30 C29 H29B 109.1
C7 C29 H29B 109.1
H29A C29 H29B 107.8
C31 C30 C29 113.1(3)
C31 C30 H30A 109.0
C29 C30 H30A 109.0
C31 C30 H30B 109.0
C29 C30 H30B 109.0
H30A C30 H30B 107.8
C32 C31 C36 118.2(3)
C32 C31 C30 121.3(3)
C36 C31 C30 120.5(3)
C31 C32 C33 120.8(4)
C31 C32 H32 119.6
C33 C32 H32 119.6
C34 C33 C32 120.2(4)
C34 C33 H33 119.9
C32 C33 H33 119.9
C33 C34 C35 119.3(4)
C33 C34 H34 120.3
C35 C34 H34 120.3
C36 C35 C34 120.3(4)
C36 C35 H35 119.8
C34 C35 H35 119.8
C35 C36 C31 121.1(4)
C35 C36 H36 119.4
C31 C36 H36 119.4
C38 C37 C14 112.5(3)
C38 C37 H37A 109.1
C14 C37 H37A 109.1
C38 C37 H37B 109.1
C14 C37 H37B 109.1
H37A C37 H37B 107.8
C39 C38 C37 113.8(3)
C39 C38 H38A 108.8
C37 C38 H38A 108.8
C39 C38 H38B 108.8
C37 C38 H38B 108.8
H38A C38 H38B 107.7
C44 C39 C40 117.5(4)
C44 C39 C38 121.1(3)
C40 C39 C38 121.4(3)
C41 C40 C39 121.6(4)
C41 C40 H40 119.2
C39 C40 H40 119.2
C42 C41 C40 120.4(4)
C42 C41 H41 119.8
C40 C41 H41 119.8
C41 C42 C43 119.1(4)
C41 C42 H42 120.5
C43 C42 H42 120.5
C44 C43 C42 120.5(4)
C44 C43 H43 119.7
C42 C43 H43 119.7
C43 C44 C39 120.9(4)
C43 C44 H44 119.6
C39 C44 H44 119.6
C46 C45 C21 110.7(3)
C46 C45 H45A 109.5
C21 C45 H45A 109.5
C46 C45 H45B 109.5
C21 C45 H45B 109.5
H45A C45 H45B 108.1
C47 C46 C45 117.6(3)
C47 C46 H46A 107.9
C45 C46 H46A 107.9
C47 C46 H46B 107.9
C45 C46 H46B 107.9
H46A C46 H46B 107.2
C48 C47 C52 117.6(4)
C48 C47 C46 121.6(4)
C52 C47 C46 120.6(3)
C47 C48 C49 118.8(5)
C47 C48 H48 120.6
C49 C48 H48 120.6
C50 C49 C48 119.6(5)
C50 C49 H49 120.2
C48 C49 H49 120.2
C51 C50 C49 121.0(5)
C51 C50 H50 119.5
C49 C50 H50 119.5
C50 C51 C52 119.7(6)
C50 C51 H51 120.2
C52 C51 H51 120.2
C51 C52 C47 123.3(5)
C51 C52 H52 118.4
C47 C52 H52 118.4
C54 C53 C28 113.9(3)
C54 C53 H53A 108.8
C28 C53 H53A 108.8
C54 C53 H53B 108.8
C28 C53 H53B 108.8
H53A C53 H53B 107.7
C55 C54 C53 111.8(3)
C55 C54 H54A 109.3
C53 C54 H54A 109.3
C55 C54 H54B 109.3
C53 C54 H54B 109.3
H54A C54 H54B 107.9
C60 C55 C56 117.7(3)
C60 C55 C54 121.5(3)
C56 C55 C54 120.8(3)
C57 C56 C55 121.6(4)
C57 C56 H56 119.2
C55 C56 H56 119.2
C56 C57 C58 119.9(4)
C56 C57 H57 120.0
C58 C57 H57 120.0
C59 C58 C57 119.7(4)
C59 C58 H58 120.1
C57 C58 H58 120.1
C58 C59 C60 120.1(4)
C58 C59 H59 119.9
C60 C59 H59 119.9
C55 C60 C59 120.9(4)
C55 C60 H60 119.6
C59 C60 H60 119.6
N2 C61 N1 109.6(4)
N2 C61 H61 125.2
N1 C61 H61 125.2
C63 C62 N2 107.1(4)
C63 C62 H62 126.5
N2 C62 H62 126.5
C62 C63 N1 107.6(4)
C62 C63 H63 126.2
N1 C63 H63 126.2
N1 C64 C65 112.4(4)
N1 C64 H64A 109.1
C65 C64 H64A 109.1
N1 C64 H64B 109.1
C65 C64 H64B 109.1
H64A C64 H64B 107.9
C64 C65 H65A 109.5
C64 C65 H65B 109.5
H65A C65 H65B 109.5
C64 C65 H65C 109.5
H65A C65 H65C 109.5
H65B C65 H65C 109.5
N2 C66 H66A 109.5
N2 C66 H66B 109.5
H66A C66 H66B 109.5
N2 C66 H66C 109.5
H66A C66 H66C 109.5
H66B C66 H66C 109.5
N3 C67 N4 107.2(6)
N3 C67 H67 126.4
N4 C67 H67 126.4
C69 C68 N3 108.5(7)
C69 C68 H68 125.7
N3 C68 H68 125.7
C68 C69 N4 106.8(7)
C68 C69 H69 126.6
N4 C69 H69 126.6
N3 C70 C71 110.8(4)
N3 C70 H70A 109.5
C71 C70 H70A 109.5
N3 C70 H70B 109.5
C71 C70 H70B 109.5
H70A C70 H70B 108.1
C70 C71 H71A 109.5
C70 C71 H71B 109.5
H71A C71 H71B 109.5
C70 C71 H71C 109.5
H71A C71 H71C 109.5
H71B C71 H71C 109.5
H71D C71A H71E 108.8
H71D C71A H71F 109.1
H71E C71A H71F 111.8
N4 C72 H72A 109.5
N4 C72 H72B 109.5
H72A C72 H72B 109.5
N4 C72 H72C 109.5
H72A C72 H72C 109.5
H72B C72 H72C 109.5
N6 C73 N5 106.0(7)
N6 C73 H73 127.0
N5 C73 H73 127.0
C75 C74 N6 108.8(7)
C75 C74 H74 125.6
N6 C74 H74 125.6
N5 C75 C74 110.5(9)
N5 C75 H75 124.7
C74 C75 H75 124.7
C77 C76 N5 87.9(12)
C77 C76 H76A 114.0
N5 C76 H76A 114.0
C77 C76 H76B 114.0
N5 C76 H76B 114.0
H76A C76 H76B 111.2
C76 C77 H77A 109.5
C76 C77 H77B 109.5
H77A C77 H77B 109.5
C76 C77 H77C 109.5
H77A C77 H77C 109.5
H77B C77 H77C 109.5
H77D C77A H77E 107.8
H77D C77A H77F 110.7
H77E C77A H77F 105.3
N6 C78 H78A 109.5
N6 C78 H78B 109.5
H78A C78 H78B 109.5
N6 C78 H78C 109.5
H78A C78 H78C 109.5
H78B C78 H78C 109.5
O20 C79 C80 115.1(7)
O20 C79 H79A 108.5
C80 C79 H79A 108.5
O20 C79 H79B 108.5
C80 C79 H79B 108.5
H79A C79 H79B 107.5
C81 C82 H82A 109.5
C81 C82 H82B 109.5
H82A C82 H82B 109.5
C81 C82 H82C 109.5
H82A C82 H82C 109.5
H82B C82 H82C 109.5
C83 C84 H84A 109.5
C83 C84 H84B 109.5
H84A C84 H84B 109.5
C83 C84 H84C 109.5
H84A C84 H84C 109.5
H84B C84 H84C 109.5
C84 C83 O24A 109.6(9)
C84 C83 H83A 109.8
O24A C83 H83A 109.8
C84 C83 H83B 109.8
O24A C83 H83B 109.8
H83A C83 H83B 108.2
O24 C83A H83C 111.6
O24 C83A H83D 111.6
H83C C83A H83D 109.4
C79 C80 H80A 109.5
C79 C80 H80B 109.5
H80A C80 H80B 109.5
C79 C80 H80C 109.5
H80A C80 H80C 109.5
H80B C80 H80C 109.5
H80D C80A H80E 109.5
H80D C80A H80F 109.5
H80E C80A H80F 109.5
O13 C81 C82 116.4(8)
O13 C81 H81A 108.2
C82 C81 H81A 108.2
O13 C81 H81B 108.2
C82 C81 H81B 108.2
H81A C81 H81B 107.3
O13 C81A H81C 110.5
O13 C81A H81D 110.5
H81C C81A H81D 108.7

loop_
_geom_bond_atom_site_label_1
_geom_bond_atom_site_label_2
_geom_bond_distance
S1 O23 1.381(6)
S1 O22 1.424(3)
S1 O21 1.443(3)
S1 O24 1.528(8)
S1 O23A 1.553(14)
S1 O24A 1.642(5)
O1 C3 1.381(4)
O1 H1 0.8400
N1 C61 1.322(5)
N1 C63 1.376(5)
N1 C64 1.469(6)
C1 C6 1.394(4)
C1 C2 1.396(4)
C1 H13 0.9500
S2 O19 1.362(6)
S2 O18 1.374(4)
S2 O17 1.441(4)
S2 O19A 1.505(15)
S2 O20A 1.581(11)
S2 O20 1.616(5)
O2 C4 1.371(4)
O2 H2 0.8400
N2 C61 1.316(5)
N2 C62 1.371(5)
N2 C66 1.473(6)
C2 C3 1.387(4)
C2 C28 1.524(4)
S3 O15A 1.278(9)
S3 O14 1.374(5)
S3 O16 1.428(7)
S3 O14A 1.445(15)
S3 O15 1.494(5)
S3 O16A 1.523(17)
S3 O13 1.559(4)
O3 C5 1.373(4)
O3 H3 0.8400
N3 C67 1.304(7)
N3 C68 1.369(7)
N3 C70 1.465(6)
C3 C4 1.391(5)
O4 C10 1.379(4)
O4 H4 0.8400
N4 C69 1.332(10)
N4 C67 1.339(8)
N4 C72 1.451(8)
C4 C5 1.390(4)
O5 C11 1.365(4)
O5 H5 0.8400
N5 C75 1.298(11)
N5 C73 1.404(13)
N5 C76 1.602(12)
C5 C6 1.393(4)
O6 C12 1.382(4)
O6 H6 0.8400
N6 C74 1.323(8)
N6 C73 1.357(9)
N6 C78 1.386(12)
C6 C7 1.522(4)
O7 C17 1.388(4)
O7 H7 0.8400
C7 C9 1.531(4)
C7 C29 1.537(4)
C7 H16 1.0000
O8 C18 1.375(4)
O8 H8 0.8400
C8 C9 1.388(4)
C8 C13 1.390(4)
C8 H17 0.9500
O9 C19 1.371(4)
O9 H9 0.8400
C9 C10 1.397(4)
O10 C24 1.376(4)
O10 H10 0.8400
C10 C11 1.394(4)
O11 C25 1.373(4)
O11 H11 0.8400
C11 C12 1.391(4)
O12 C26 1.374(4)
O12 H12 0.8400
C12 C13 1.398(4)
O13 C81 1.323(12)
O13 C81A 1.464(10)
C13 C14 1.523(4)
C14 C16 1.526(4)
C14 C37 1.535(4)
C14 H14 1.0000
C15 C16 1.390(4)
C15 C20 1.391(4)
C15 H15 0.9500
C16 C17 1.390(4)
C17 C18 1.392(5)
C18 C19 1.383(5)
C19 C20 1.393(4)
O20 C79 1.408(8)
C20 C21 1.516(4)
C21 C23 1.524(5)
C21 C45 1.541(4)
C21 H21 1.0000
C22 C27 1.387(4)
C22 C23 1.401(4)
C22 H22 0.9500
C23 C24 1.392(4)
O24 C83A 1.52(3)
C24 C25 1.390(5)
O24A C83 1.463(10)
C25 C26 1.390(4)
C26 C27 1.392(4)
C27 C28 1.532(4)
C28 C53 1.536(4)
C28 H28 1.0000
C29 C30 1.524(4)
C29 H29A 0.9900
C29 H29B 0.9900
C30 C31 1.513(5)
C30 H30A 0.9900
C30 H30B 0.9900
C31 C32 1.383(5)
C31 C36 1.390(5)
C32 C33 1.394(5)
C32 H32 0.9500
C33 C34 1.376(6)
C33 H33 0.9500
C34 C35 1.382(6)
C34 H34 0.9500
C35 C36 1.379(5)
C35 H35 0.9500
C36 H36 0.9500
C37 C38 1.525(4)
C37 H37A 0.9900
C37 H37B 0.9900
C38 C39 1.500(5)
C38 H38A 0.9900
C38 H38B 0.9900
C39 C44 1.385(5)
C39 C40 1.386(5)
C40 C41 1.376(6)
C40 H40 0.9500
C41 C42 1.362(7)
C41 H41 0.9500
C42 C43 1.386(7)
C42 H42 0.9500
C43 C44 1.378(6)
C43 H43 0.9500
C44 H44 0.9500
C45 C46 1.527(5)
C45 H45A 0.9900
C45 H45B 0.9900
C46 C47 1.503(5)
C46 H46A 0.9900
C46 H46B 0.9900
C47 C48 1.375(5)
C47 C52 1.381(5)
C48 C49 1.435(8)
C48 H48 0.9500
C49 C50 1.368(9)
C49 H49 0.9500
C50 C51 1.332(9)
C50 H50 0.9500
C51 C52 1.356(7)
C51 H51 0.9500
C52 H52 0.9500
C53 C54 1.530(4)
C53 H53A 0.9900
C53 H53B 0.9900
C54 C55 1.507(5)
C54 H54A 0.9900
C54 H54B 0.9900
C55 C60 1.387(5)
C55 C56 1.388(5)
C56 C57 1.374(6)
C56 H56 0.9500
C57 C58 1.379(7)
C57 H57 0.9500
C58 C59 1.373(7)
C58 H58 0.9500
C59 C60 1.387(6)
C59 H59 0.9500
C60 H60 0.9500
C61 H61 0.9500
C62 C63 1.337(6)
C62 H62 0.9500
C63 H63 0.9500
C64 C65 1.488(7)
C64 H64A 0.9900
C64 H64B 0.9900
C65 H65A 0.9800
C65 H65B 0.9800
C65 H65C 0.9800
C66 H66A 0.9800
C66 H66B 0.9800
C66 H66C 0.9800
C67 H67 0.9500
C68 C69 1.305(9)
C68 H68 0.9500
C69 H69 0.9500
C70 C71 1.480(9)
C70 H70A 0.9900
C70 H70B 0.9900
C71 H71A 0.9800
C71 H71B 0.9800
C71 H71C 0.9800
C71A H71D 1.0001
C71A H71E 0.9682
C71A H71F 0.9640
C72 H72A 0.9800
C72 H72B 0.9800
C72 H72C 0.9800
C73 H73 0.9500
C74 C75 1.316(11)
C74 H74 0.9500
C75 H75 0.9500
C76 C77 1.261(13)
C76 H76A 0.9900
C76 H76B 0.9900
C77 H77A 0.9800
C77 H77B 0.9800
C77 H77C 0.9800
C77A H77D 0.9566
C77A H77E 1.0240
C77A H77F 0.9888
C78 H78A 0.9800
C78 H78B 0.9800
C78 H78C 0.9800
C79 C80 1.481(13)
C79 H79A 0.9900
C79 H79B 0.9900
C82 C81 1.422(13)
C82 H82A 0.9800
C82 H82B 0.9800
C82 H82C 0.9800
C84 C83 1.349(12)
C84 H84A 0.9800
C84 H84B 0.9800
C84 H84C 0.9800
C83 H83A 0.9900
C83 H83B 0.9900
C83A H83C 0.9900
C83A H83D 0.9900
C80 H80A 0.9800
C80 H80B 0.9800
C80 H80C 0.9800
C80A H80D 0.9800
C80A H80E 0.9800
C80A H80F 0.9800
C81 H81A 0.9900
C81 H81B 0.9900
C81A H81C 0.9900
C81A H81D 0.9900

loop_
_geom_torsion_atom_site_label_1
_geom_torsion_atom_site_label_2
_geom_torsion_atom_site_label_3
_geom_torsion_atom_site_label_4
_geom_torsion
C6 C1 C2 C3 -1.7(4)
C6 C1 C2 C28 -179.2(3)
C1 C2 C3 O1 -178.9(3)
C28 C2 C3 O1 -1.4(5)
C1 C2 C3 C4 1.5(5)
C28 C2 C3 C4 178.9(3)
O1 C3 C4 O2 1.5(5)
C2 C3 C4 O2 -178.8(3)
O1 C3 C4 C5 179.9(3)
C2 C3 C4 C5 -0.4(5)
O2 C4 C5 O3 -1.1(5)
C3 C4 C5 O3 -179.6(3)
O2 C4 C5 C6 178.0(3)
C3 C4 C5 C6 -0.5(5)
O3 C5 C6 C1 179.4(3)
C4 C5 C6 C1 0.3(4)
O3 C5 C6 C7 -0.8(4)
C4 C5 C6 C7 -179.9(3)
C2 C1 C6 C5 0.8(4)
C2 C1 C6 C7 -178.9(3)
C5 C6 C7 C9 83.2(3)
C1 C6 C7 C9 -97.1(3)
C5 C6 C7 C29 -151.1(3)
C1 C6 C7 C29 28.6(4)
C13 C8 C9 C10 -2.0(5)
C13 C8 C9 C7 174.9(3)
C6 C7 C9 C8 79.9(3)
C29 C7 C9 C8 -46.1(4)
C6 C7 C9 C10 -103.3(3)
C29 C7 C9 C10 130.6(3)
C8 C9 C10 O4 178.6(3)
C7 C9 C10 O4 1.8(5)
C8 C9 C10 C11 -0.5(4)
C7 C9 C10 C11 -177.4(3)
O4 C10 C11 O5 1.6(4)
C9 C10 C11 O5 -179.2(3)
O4 C10 C11 C12 -178.5(3)
C9 C10 C11 C12 0.7(5)
O5 C11 C12 O6 2.0(4)
C10 C11 C12 O6 -177.9(3)
O5 C11 C12 C13 -178.5(3)
C10 C11 C12 C13 1.6(5)
O15A S3 O13 C81 17.1(12)
O14 S3 O13 C81 -162.2(9)
O16 S3 O13 C81 72.4(10)
O14A S3 O13 C81 -118.8(15)
O15 S3 O13 C81 -41.2(9)
O16A S3 O13 C81 136.0(13)
O15A S3 O13 C81A -23.4(10)
O14 S3 O13 C81A 157.3(6)
O16 S3 O13 C81A 31.9(8)
O14A S3 O13 C81A -159.3(13)
O15 S3 O13 C81A -81.7(7)
O16A S3 O13 C81A 95.5(12)
C9 C8 C13 C12 4.2(5)
C9 C8 C13 C14 -172.8(3)
O6 C12 C13 C8 175.5(3)
C11 C12 C13 C8 -3.9(5)
O6 C12 C13 C14 -7.5(5)
C11 C12 C13 C14 173.0(3)
C8 C13 C14 C16 -77.4(4)
C12 C13 C14 C16 105.7(3)
C8 C13 C14 C37 50.0(4)
C12 C13 C14 C37 -126.9(3)
C20 C15 C16 C17 -0.1(5)
C20 C15 C16 C14 -178.5(3)
C13 C14 C16 C17 -87.4(3)
C37 C14 C16 C17 146.8(3)
C13 C14 C16 C15 90.9(3)
C37 C14 C16 C15 -34.9(4)
C15 C16 C17 O7 -178.9(3)
C14 C16 C17 O7 -0.5(5)
C15 C16 C17 C18 -0.3(5)
C14 C16 C17 C18 178.1(3)
O7 C17 C18 O8 1.0(5)
C16 C17 C18 O8 -177.5(3)
O7 C17 C18 C19 178.5(3)
C16 C17 C18 C19 -0.1(5)
O8 C18 C19 O9 -1.6(5)
C17 C18 C19 O9 -179.2(3)
O8 C18 C19 C20 178.6(3)
C17 C18 C19 C20 0.9(5)
O19 S2 O20 C79 -54.9(7)
O18 S2 O20 C79 -175.2(6)
O17 S2 O20 C79 69.0(6)
O19A S2 O20 C79 -60(2)
O20A S2 O20 C79 -32.7(8)
C16 C15 C20 C19 0.9(5)
C16 C15 C20 C21 -178.6(3)
O9 C19 C20 C15 178.8(3)
C18 C19 C20 C15 -1.3(5)
O9 C19 C20 C21 -1.6(4)
C18 C19 C20 C21 178.2(3)
C15 C20 C21 C23 -95.6(3)
C19 C20 C21 C23 84.8(3)
C15 C20 C21 C45 31.9(4)
C19 C20 C21 C45 -147.7(3)
C27 C22 C23 C24 -2.2(5)
C27 C22 C23 C21 178.2(3)
C20 C21 C23 C24 -98.4(3)
C45 C21 C23 C24 133.1(3)
C20 C21 C23 C22 81.2(4)
C45 C21 C23 C22 -47.3(4)
O23 S1 O24 C83A 176.4(11)
O22 S1 O24 C83A 71.2(10)
O21 S1 O24 C83A -71.5(10)
O23A S1 O24 C83A -173.6(12)
O24A S1 O24 C83A 21.0(8)
C22 C23 C24 O10 178.6(3)
C21 C23 C24 O10 -1.8(5)
C22 C23 C24 C25 0.0(5)
C21 C23 C24 C25 179.6(3)
O23 S1 O24A C83 -58.2(7)
O22 S1 O24A C83 -176.5(6)
O21 S1 O24A C83 67.7(6)
O24 S1 O24A C83 -34.5(7)
O23A S1 O24A C83 -56.8(14)
O10 C24 C25 O11 1.4(5)
C23 C24 C25 O11 -179.9(3)
O10 C24 C25 C26 -178.1(3)
C23 C24 C25 C26 0.7(5)
O11 C25 C26 O12 2.7(5)
C24 C25 C26 O12 -177.8(3)
O11 C25 C26 C27 -178.7(3)
C24 C25 C26 C27 0.8(5)
C23 C22 C27 C26 3.7(5)
C23 C22 C27 C28 -175.9(3)
O12 C26 C27 C22 175.8(3)
C25 C26 C27 C22 -2.9(4)
O12 C26 C27 C28 -4.6(4)
C25 C26 C27 C28 176.7(3)
C3 C2 C28 C27 -86.9(3)
C1 C2 C28 C27 90.5(3)
C3 C2 C28 C53 146.8(3)
C1 C2 C28 C53 -35.8(4)
C22 C27 C28 C2 -80.5(4)
C26 C27 C28 C2 99.9(3)
C22 C27 C28 C53 47.7(4)
C26 C27 C28 C53 -131.9(3)
C6 C7 C29 C30 175.7(3)
C9 C7 C29 C30 -58.8(3)
C7 C29 C30 C31 173.7(3)
C29 C30 C31 C32 -123.7(4)
C29 C30 C31 C36 56.0(4)
C36 C31 C32 C33 1.7(5)
C30 C31 C32 C33 -178.6(3)
C31 C32 C33 C34 -1.3(6)
C32 C33 C34 C35 0.2(6)
C33 C34 C35 C36 0.5(6)
C34 C35 C36 C31 -0.1(6)
C32 C31 C36 C35 -1.0(5)
C30 C31 C36 C35 179.3(3)
C13 C14 C37 C38 170.1(3)
C16 C14 C37 C38 -63.4(3)
C14 C37 C38 C39 176.5(3)
C37 C38 C39 C44 65.3(4)
C37 C38 C39 C40 -114.2(4)
C44 C39 C40 C41 1.5(5)
C38 C39 C40 C41 -178.9(3)
C39 C40 C41 C42 -1.2(6)
C40 C41 C42 C43 0.3(6)
C41 C42 C43 C44 0.3(7)
C42 C43 C44 C39 0.1(7)
C40 C39 C44 C43 -1.0(6)
C38 C39 C44 C43 179.5(4)
C20 C21 C45 C46 165.1(3)
C23 C21 C45 C46 -67.9(4)
C21 C45 C46 C47 153.3(3)
C45 C46 C47 C48 124.0(4)
C45 C46 C47 C52 -61.4(5)
C52 C47 C48 C49 -2.8(6)
C46 C47 C48 C49 172.0(4)
C47 C48 C49 C50 1.4(7)
C48 C49 C50 C51 1.1(8)
C49 C50 C51 C52 -2.1(8)
C50 C51 C52 C47 0.6(8)
C48 C47 C52 C51 1.9(6)
C46 C47 C52 C51 -172.9(4)
C2 C28 C53 C54 -61.5(3)
C27 C28 C53 C54 172.2(3)
C28 C53 C54 C55 -178.9(3)
C53 C54 C55 C60 -91.3(4)
C53 C54 C55 C56 86.3(4)
C60 C55 C56 C57 -0.1(5)
C54 C55 C56 C57 -177.8(3)
C55 C56 C57 C58 0.0(6)
C56 C57 C58 C59 -0.5(6)
C57 C58 C59 C60 0.9(6)
C56 C55 C60 C59 0.5(5)
C54 C55 C60 C59 178.2(3)
C58 C59 C60 C55 -1.0(6)
C62 N2 C61 N1 0.6(5)
C66 N2 C61 N1 -178.1(4)
C63 N1 C61 N2 -1.0(5)
C64 N1 C61 N2 176.7(4)
C61 N2 C62 C63 0.1(5)
C66 N2 C62 C63 178.7(5)
N2 C62 C63 N1 -0.6(5)
C61 N1 C63 C62 1.0(5)
C64 N1 C63 C62 -176.7(4)
C61 N1 C64 C65 112.1(5)
C63 N1 C64 C65 -70.7(6)
C68 N3 C67 N4 -1.4(6)
C70 N3 C67 N4 -179.2(5)
C69 N4 C67 N3 3.8(7)
C72 N4 C67 N3 -173.8(6)
C67 N3 C68 C69 -1.6(7)
C70 N3 C68 C69 176.2(5)
N3 C68 C69 N4 3.9(7)
C67 N4 C69 C68 -4.8(7)
C72 N4 C69 C68 173.0(6)
C67 N3 C70 C71 102.3(7)
C68 N3 C70 C71 -75.1(7)
C74 N6 C73 N5 -0.6(7)
C78 N6 C73 N5 -177.8(8)
C75 N5 C73 N6 -3.4(9)
C76 N5 C73 N6 -169.1(7)
C73 N6 C74 C75 4.4(8)
C78 N6 C74 C75 -179.0(9)
C73 N5 C75 C74 6.2(10)
C76 N5 C75 C74 165.7(13)
N6 C74 C75 N5 -6.8(10)
C75 N5 C76 C77 52.2(18)
C73 N5 C76 C77 -149.0(9)
S2 O20 C79 C80 107.9(8)
S1 O24A C83 C84 142.6(9)
C81A O13 C81 C82 -67.9(12)
S3 O13 C81 C82 -152.7(7)
